data_7027685
loop_
_publ_author_name
'Boyle, Philip D.'
'Godfrey, Stephen M.'
'Pritchard, Robin G.'

_publ_section_title
;
 The reaction of N-methylbenzothiazole-2-selone and 1,1-dimethylselenourea
 with sulfuryl chloride and dichlorine&#x200A;&#x2020;
;
_journal_issue 23
_journal_name_full 'Journal of the Chemical Society, Dalton Transactions'
_journal_page_first 4245
_journal_paper_doi 10.1039/a905552e
_journal_year 1999
_chemical_formula_sum 'C7 H18 Cl10 N4 Se'
_chemical_formula_weight 591.71
_chemical_name_systematic
; 
 ? 
;
_space_group_IT_number 31
_symmetry_cell_setting orthorhombic
_symmetry_space_group_name_Hall 'P 2ac -2'
_symmetry_space_group_name_H-M 'P m n 21'
_atom_sites_solution_hydrogens geom
_atom_sites_solution_primary direct
_atom_sites_solution_secondary difmap
_audit_creation_method SHELXL-97
_cell_angle_alpha 90.00
_cell_angle_beta 90.00
_cell_angle_gamma 90.00
_cell_formula_units_Z 2
_cell_length_a 13.974(3)
_cell_length_b 7.633(2)
_cell_length_c 10.230(2)
_cell_measurement_temperature 203(2)
_cell_volume 1091.2(4)
_computing_structure_refinement 'SHELXL-97 (Sheldrick, 1997)'
_computing_structure_solution 'SHELXS-97 (Sheldrick, 1990)'
_diffrn_ambient_temperature 203(2)
_diffrn_measured_fraction_theta_full 0.993
_diffrn_measured_fraction_theta_max 0.993
_diffrn_radiation_monochromator graphite
_diffrn_radiation_source 'fine-focus sealed tube'
_diffrn_radiation_type MoK\a
_diffrn_radiation_wavelength 0.71073
_diffrn_reflns_av_R_equivalents 0.0000
_diffrn_reflns_av_sigmaI/netI 0.0383
_diffrn_reflns_limit_h_max 16
_diffrn_reflns_limit_h_min 0
_diffrn_reflns_limit_k_max 9
_diffrn_reflns_limit_k_min 0
_diffrn_reflns_limit_l_max 12
_diffrn_reflns_limit_l_min 0
_diffrn_reflns_number 1058
_diffrn_reflns_theta_full 24.99
_diffrn_reflns_theta_max 24.99
_diffrn_reflns_theta_min 2.47
_exptl_absorpt_coefficient_mu 2.944
_exptl_absorpt_correction_T_max 0.5905
_exptl_absorpt_correction_T_min 0.5265
_exptl_crystal_colour colourless
_exptl_crystal_density_diffrn 1.801
_exptl_crystal_density_method 'not measured'
_exptl_crystal_description plate
_exptl_crystal_F_000 584
_exptl_crystal_size_max 0.25
_exptl_crystal_size_mid 0.20
_exptl_crystal_size_min 0.20
_refine_diff_density_max 0.643
_refine_diff_density_min -0.571
_refine_diff_density_rms 0.112
_refine_ls_abs_structure_details 'Flack H D (1983), Acta Cryst. A39, 876-881'
_refine_ls_abs_structure_Flack 0.02(6)
_refine_ls_extinction_method none
_refine_ls_goodness_of_fit_ref 1.028
_refine_ls_hydrogen_treatment mixed
_refine_ls_matrix_type full
_refine_ls_number_parameters 109
_refine_ls_number_reflns 1058
_refine_ls_number_restraints 11
_refine_ls_restrained_S_all 1.029
_refine_ls_R_factor_all 0.0751
_refine_ls_R_factor_gt 0.0467
_refine_ls_shift/su_max 0.066
_refine_ls_shift/su_mean 0.010
_refine_ls_structure_factor_coef Fsqd
_refine_ls_weighting_details 'w=1/[\s^2^(Fo^2^)+(0.0723P)^2^+2.4431P] where P=(Fo^2^+2Fc^2^)/3'
_refine_ls_weighting_scheme calc
_refine_ls_wR_factor_gt 0.1147
_refine_ls_wR_factor_ref 0.1314
_reflns_number_gt 775
_reflns_number_total 1058
_reflns_threshold_expression >2sigma(I)
_cod_data_source_file 905552esup1.cif
_cod_data_source_block b
_cod_depositor_comments
;
The following automatic conversions were performed:

'_refine_ls_weighting_scheme' value 'calc
w=1/[\s^2^(Fo^2^)+(0.0723P)^2^+2.4431P] where P=(Fo^2^+2Fc^2^)/3' was
changed to 'calc'. New tag '_refine_ls_weighting_details' was
created. The value of the new tag was set to
'w=1/[\s^2^(Fo^2^)+(0.0723P)^2^+2.4431P] where P=(Fo^2^+2Fc^2^)/3'.

Automatic conversion script
Id: cif_fix_values 3143 2015-03-26 13:38:13Z robertas 
;
_cod_original_cell_volume 1091.1(4)
_cod_original_sg_symbol_H-M 'P mn21'
_cod_database_code 7027685

loop_
_symmetry_equiv_pos_as_xyz
'x, y, z'
'-x+1/2, -y, z+1/2'
'x+1/2, -y, z+1/2'
'-x, y, z'

loop_
_atom_site_label
_atom_site_type_symbol
_atom_site_fract_x
_atom_site_fract_y
_atom_site_fract_z
_atom_site_U_iso_or_equiv
_atom_site_adp_type
_atom_site_occupancy
_atom_site_calc_flag
_atom_site_refinement_flags
_atom_site_disorder_assembly
_atom_site_disorder_group
Cl1A Cl 0.74525(17) 0.7573(3) 0.40896(17) 0.0950(8) Uani 0.50 d PD A 1
C4B C 0.74525(17) 0.7573(3) 0.40896(17) 0.0950(8) Uani 0.50 d P A 1
N1A N 0.8551(3) 0.8788(6) 0.2665(5) 0.0284(12) Uiso 0.25 d PD A 1
C1A C 0.8551(3) 0.8788(6) 0.2665(5) 0.0284(12) Uiso 0.25 d P A 1
N1B N 0.6438(4) 0.6299(7) 0.2892(6) 0.0466(16) Uiso 0.25 d PD A 1
C1B C 0.6438(4) 0.6299(7) 0.2892(6) 0.0466(16) Uiso 0.25 d P A 1
C2A C 0.7749(3) 0.7894(5) 0.2621(3) 0.0124(9) Uiso 0.25 d PD A 1
N2A N 0.7749(3) 0.7894(5) 0.2621(3) 0.0124(9) Uiso 0.25 d P A 1
C2B C 0.7193(3) 0.7341(6) 0.2688(4) 0.0280(12) Uiso 0.25 d PD A 1
N2B N 0.7193(3) 0.7341(6) 0.2688(4) 0.0280(12) Uiso 0.25 d P A 1
N3A N 0.7282(4) 0.7431(8) 0.1654(4) 0.056(2) Uiso 0.25 d PD A 1
C3A C 0.7282(4) 0.7431(8) 0.1654(4) 0.056(2) Uiso 0.25 d P A 1
N3B N 0.7545(4) 0.7717(10) 0.1619(4) 0.094(3) Uiso 0.25 d PD A 1
C3B C 0.7545(4) 0.7717(10) 0.1619(4) 0.094(3) Uiso 0.25 d P A 1
C4A C 0.73241(12) 0.7350(2) 0.01920(13) 0.0503(4) Uani 0.50 d PD A 1
Cl1B Cl 0.73241(12) 0.7350(2) 0.01920(13) 0.0503(4) Uani 0.50 d P A 1
C5A C 0.6328(4) 0.6265(7) 0.1914(6) 0.0499(17) Uiso 0.25 d PD A 1
N5A N 0.6328(4) 0.6265(7) 0.1914(6) 0.0499(17) Uiso 0.25 d P A 1
C5B C 0.8512(3) 0.8812(6) 0.1904(5) 0.0284(13) Uiso 0.25 d PD A 1
N5B N 0.8512(3) 0.8812(6) 0.1904(5) 0.0284(13) Uiso 0.25 d P A 1
Se1 Se 0.5000 0.66127(4) 0.71409(12) 0.02488(8) Uani 1 d S . 2
Cl2 Cl 0.66985(4) 0.66302(9) 0.7165(2) 0.03889(17) Uani 1 d . B 2
Cl3 Cl 0.5000 0.45669(18) 0.87717(14) 0.0578(4) Uani 1 d S C 2
Cl4 Cl 0.5000 0.9036(2) 0.89288(14) 0.0592(4) Uani 1 d S D 2
Cl5 Cl 0.5000 0.8995(2) 0.54144(15) 0.0606(5) Uani 1 d S E 2
Cl6 Cl 0.5000 0.4564(2) 0.55929(16) 0.0665(5) Uani 1 d S F 2
Cl7 Cl 0.89568(7) 0.84558(14) 0.7075(3) 0.0963(4) Uani 1 d . G 3
C6 C 1.0000 0.9677(6) 0.7297(7) 0.0478(14) Uani 1 d S . 3

loop_
_atom_site_aniso_label
_atom_site_aniso_U_11
_atom_site_aniso_U_22
_atom_site_aniso_U_33
_atom_site_aniso_U_23
_atom_site_aniso_U_13
_atom_site_aniso_U_12
Cl1A 0.1082(14) 0.1228(15) 0.0541(10) -0.0072(11) 0.0113(11) 0.0588(12)
C4B 0.1082(14) 0.1228(15) 0.0541(10) -0.0072(11) 0.0113(11) 0.0588(12)
C4A 0.0567(8) 0.0505(8) 0.0437(7) -0.0122(7) -0.0128(7) -0.0046(8)
Cl1B 0.0567(8) 0.0505(8) 0.0437(7) -0.0122(7) -0.0128(7) -0.0046(8)
Se1 0.02010(14) 0.02867(15) 0.02587(14) 0.0006(5) 0.000 0.000
Cl2 0.0213(3) 0.0526(3) 0.0428(3) 0.0069(10) 0.0002(11) 0.0065(3)
Cl3 0.0432(7) 0.0639(8) 0.0662(8) 0.0439(6) 0.000 0.000
Cl4 0.0345(6) 0.0778(8) 0.0653(8) -0.0427(7) 0.000 0.000
Cl5 0.0370(7) 0.0664(8) 0.0783(9) 0.0444(7) 0.000 0.000
Cl6 0.0511(8) 0.0741(10) 0.0744(10) -0.0393(8) 0.000 0.000
Cl7 0.0639(5) 0.0810(6) 0.1442(10) 0.0262(14) -0.0320(13) -0.0272(5)
C6 0.036(2) 0.063(3) 0.044(3) 0.009(4) 0.000 0.000

loop_
_atom_type_symbol
_atom_type_description
_atom_type_scat_dispersion_real
_atom_type_scat_dispersion_imag
_atom_type_scat_source
C C 0.0033 0.0016 'International Tables Vol C Tables 4.2.6.8 and 6.1.1.4'
H H 0.0000 0.0000 'International Tables Vol C Tables 4.2.6.8 and 6.1.1.4'
N N 0.0061 0.0033 'International Tables Vol C Tables 4.2.6.8 and 6.1.1.4'
Cl Cl 0.1484 0.1585 'International Tables Vol C Tables 4.2.6.8 and 6.1.1.4'
Se Se -0.0929 2.2259 'International Tables Vol C Tables 4.2.6.8 and 6.1.1.4'

loop_
_geom_angle_atom_site_label_1
_geom_angle_atom_site_label_2
_geom_angle_atom_site_label_3
_geom_angle
_geom_angle_site_symmetry_1
_geom_angle_site_symmetry_3
C2B Cl1A C2A 33.4(2) . .
C2B Cl1A N1B 39.0(2) . .
C2A Cl1A N1B 72.2(2) . .
C5B N1A C2A 85.3(5) . .
C5A N1B C2B 88.9(5) . .
C5A N1B Cl1A 133.4(5) . .
C2B N1B Cl1A 44.5(2) . .
C2B C2A N3B 77.3(5) . .
C2B C2A N3A 57.6(4) . .
N3B C2A N3A 19.8(4) . .
C2B C2A N1A 173.0(5) . .
N3B C2A N1A 109.0(5) . .
N3A C2A N1A 128.8(4) . .
C2B C2A C5B 154.1(4) . .
N3B C2A C5B 77.1(4) . .
N3A C2A C5B 96.9(4) . .
N1A C2A C5B 32.0(3) . .
C2B C2A Cl1A 67.8(3) . .
N3B C2A Cl1A 145.2(5) . .
N3A C2A Cl1A 125.4(4) . .
N1A C2A Cl1A 105.8(3) . .
C5B C2A Cl1A 137.6(3) . .
C2A C2B N3A 77.9(5) . .
C2A C2B N3B 58.1(4) . .
N3A C2B N3B 19.8(4) . .
C2A C2B N1B 170.4(6) . .
N3A C2B N1B 106.5(5) . .
N3B C2B N1B 126.2(5) . .
C2A C2B Cl1A 78.7(4) . .
N3A C2B Cl1A 156.7(5) . .
N3B C2B Cl1A 136.9(4) . .
N1B C2B Cl1A 96.5(4) . .
C2A C2B C5A 146.7(5) . .
N3A C2B C5A 69.2(4) . .
N3B C2B C5A 89.0(4) . .
N1B C2B C5A 37.5(4) . .
Cl1A C2B C5A 134.0(4) . .
C2B N3A C2A 44.5(3) . .
C2B N3A C4A 172.5(6) . .
C2A N3A C4A 142.2(4) . .
C2B N3A C5A 73.0(4) . .
C2A N3A C5A 117.3(4) . .
C4A N3A C5A 99.9(4) . .
C2A N3B C2B 44.5(3) . .
C2A N3B C4A 175.0(7) . .
C2B N3B C4A 136.8(5) . .
C2A N3B C5B 62.6(4) . .
C2B N3B C5B 107.1(4) . .
C4A N3B C5B 116.0(4) . .
N3A C4A N3B 16.3(3) . .
N1B C5A N3A 91.3(5) . .
N1B C5A C2B 53.5(4) . .
N3A C5A C2B 37.9(2) . .
N1A C5B C2A 62.8(5) . .
N1A C5B N3B 103.1(5) . .
C2A C5B N3B 40.3(2) . .
Cl6 Se1 Cl3 92.25(6) . .
Cl6 Se1 Cl2 90.65(5) . .
Cl3 Se1 Cl2 89.79(5) . .
Cl6 Se1 Cl2 90.65(5) . 4_655
Cl3 Se1 Cl2 89.79(5) . 4_655
Cl2 Se1 Cl2 178.66(12) . 4_655
Cl6 Se1 Cl5 90.47(7) . .
Cl3 Se1 Cl5 177.28(7) . .
Cl2 Se1 Cl5 90.18(5) . .
Cl2 Se1 Cl5 90.18(5) 4_655 .
Cl6 Se1 Cl4 179.32(7) . .
Cl3 Se1 Cl4 88.43(7) . .
Cl2 Se1 Cl4 89.36(5) . .
Cl2 Se1 Cl4 89.36(5) 4_655 .
Cl5 Se1 Cl4 88.85(5) . .
Cl7 C6 Cl7 113.3(3) . 4_755

loop_
_geom_bond_atom_site_label_1
_geom_bond_atom_site_label_2
_geom_bond_distance
_geom_bond_site_symmetry_2
Cl1A C2B 1.489(4) .
Cl1A C2A 1.578(4) .
Cl1A N1B 2.111(6) .
N1A C5B 0.781(7) .
N1A C2A 1.313(6) .
N1B C5A 1.013(9) .
N1B C2B 1.338(7) .
C2A C2B 0.886(6) .
C2A N3B 1.073(6) .
C2A N3A 1.236(6) .
C2A C5B 1.472(6) .
C2B N3A 1.067(5) .
C2B N3B 1.233(6) .
C2B C5A 1.663(7) .
N3A C4A 1.498(4) .
N3A C5A 1.625(7) .
N3B C4A 1.518(5) .
N3B C5B 1.615(7) .
Se1 Cl6 2.2255(19) .
Se1 Cl3 2.2850(17) .
Se1 Cl2 2.3736(8) .
Se1 Cl2 2.3736(8) 4_655
Se1 Cl5 2.5347(18) .
Se1 Cl4 2.6011(18) .
Cl7 C6 1.745(3) .
C6 Cl7 1.745(3) 4_755
